data_7128367
loop_
_publ_author_name
'Chen, Weixing'
'Liu, Li'
'Zhao, Yanxia'
'Xue, Yujie'
'Xu, Wenhua'
'Li, Nan'
'Wu, Biao'
'Yang, Xiao-Juan'

_publ_section_title
;
 Organometallo-macrocycle assembled through dialumane-mediated C-H
 activation of pyridines.
;
_journal_issue 51
_journal_name_full 'Chemical communications (Cambridge, England)'
_journal_page_first 6268
_journal_page_last 6271
_journal_paper_doi 10.1039/d1cc00318f
_journal_volume 57
_journal_year 2021
_chemical_formula_sum 'C75 H102 Al2 N6'
_chemical_formula_weight 1141.58
_space_group_crystal_system monoclinic
_space_group_IT_number 14
_space_group_name_Hall '-P 2yn'
_space_group_name_H-M_alt 'P 1 21/n 1'
_atom_sites_solution_hydrogens geom
_atom_sites_solution_primary direct
_atom_sites_solution_secondary difmap
_audit_creation_method SHELXL-2016/6
_audit_update_record
;
2020-08-03 deposited with the CCDC.	2021-05-19 downloaded from the CCDC.
;
_cell_angle_alpha 90
_cell_angle_beta 92.092(7)
_cell_angle_gamma 90
_cell_formula_units_Z 2
_cell_length_a 14.224(3)
_cell_length_b 11.946(2)
_cell_length_c 19.650(4)
_cell_measurement_reflns_used 9530
_cell_measurement_temperature 159(2)
_cell_measurement_theta_max 25.42
_cell_measurement_theta_min 2.48
_cell_volume 3336.7(11)
_computing_cell_refinement 'Bruker SMART'
_computing_data_collection 'Bruker SMART APEX II'
_computing_data_reduction 'Bruker SAINT'
_computing_molecular_graphics SHELXTL
_computing_publication_material SHELXTL
_computing_structure_refinement 'SHELXL-2016/6 (Sheldrick, 2016)'
_computing_structure_solution 'SHELXT 2014/5 (Sheldrick, 2014)'
_diffrn_ambient_temperature 159(2)
_diffrn_detector_area_resol_mean 'fine-focus sealed tube'
_diffrn_measured_fraction_theta_full 0.997
_diffrn_measured_fraction_theta_max 0.991
_diffrn_measurement_device_type 'Bruker APEX II area detector'
_diffrn_measurement_method '\w scan'
_diffrn_radiation_type MoK\a
_diffrn_radiation_wavelength 0.71073
_diffrn_reflns_av_R_equivalents 0.0284
_diffrn_reflns_av_unetI/netI 0.0254
_diffrn_reflns_Laue_measured_fraction_full 0.997
_diffrn_reflns_Laue_measured_fraction_max 0.991
_diffrn_reflns_limit_h_max 13
_diffrn_reflns_limit_h_min -17
_diffrn_reflns_limit_k_max 14
_diffrn_reflns_limit_k_min -14
_diffrn_reflns_limit_l_max 23
_diffrn_reflns_limit_l_min -23
_diffrn_reflns_number 24912
_diffrn_reflns_point_group_measured_fraction_full 0.997
_diffrn_reflns_point_group_measured_fraction_max 0.991
_diffrn_reflns_theta_full 25.242
_diffrn_reflns_theta_max 25.453
_diffrn_reflns_theta_min 2.479
_exptl_absorpt_coefficient_mu 0.090
_exptl_absorpt_correction_type multi-scan
_exptl_absorpt_process_details SADABS
_exptl_crystal_colour yellow
_exptl_crystal_density_diffrn 1.136
_exptl_crystal_density_meas ?
_exptl_crystal_description block
_exptl_crystal_F_000 1240
_exptl_crystal_size_max 0.250
_exptl_crystal_size_mid 0.200
_exptl_crystal_size_min 0.200
_exptl_transmission_factor_max 0.7452
_exptl_transmission_factor_min 0.6358
_refine_diff_density_max 0.351
_refine_diff_density_min -0.261
_refine_diff_density_rms 0.038
_refine_ls_extinction_method none
_refine_ls_goodness_of_fit_ref 1.070
_refine_ls_hydrogen_treatment constr
_refine_ls_matrix_type full
_refine_ls_number_parameters 391
_refine_ls_number_reflns 6130
_refine_ls_number_restraints 0
_refine_ls_restrained_S_all 1.070
_refine_ls_R_factor_all 0.0456
_refine_ls_R_factor_gt 0.0408
_refine_ls_shift/su_max 0.001
_refine_ls_shift/su_mean 0.000
_refine_ls_structure_factor_coef Fsqd
_refine_ls_weighting_details 'w=1/[\s^2^(Fo^2^)+(0.0010P)^2^+2.3431P] where P=(Fo^2^+2Fc^2^)/3'
_refine_ls_weighting_scheme calc
_refine_ls_wR_factor_gt 0.0859
_refine_ls_wR_factor_ref 0.0884
_reflns_Friedel_coverage 0.000
_reflns_number_gt 5463
_reflns_number_total 6130
_reflns_threshold_expression 'I > 2\s(I)'
_cod_data_source_file d1cc00318f2.cif
_cod_data_source_block 2b
_cod_depositor_comments
;
The following automatic conversions were performed:

data item '_exptl_absorpt_correction_type' value 'Multi-scan' was
changed to 'multi-scan' in accordance with the
/home/data/users/saulius/crontab/automatic-downloads/rss-feeds/RSC/lib/dictionaries/cif_core.dic
dictionary named 'cif_core.dic' version 2.4.2 last updated on
2011-04-26.

data item '_exptl_crystal_density_meas' value 'not measured' was
changed to '?' -- the value is perceived as not measured.

Automatic conversion script
Id: cif_fix_values 7556 2019-12-06 15:28:31Z antanas 

 Adding full bibliography for 7128365--7128369.cif.
;
_cod_original_cell_volume 3336.6(12)
_cod_original_sg_symbol_H-M 'P 21/n'
_cod_database_code 7128367
_shelx_shelxl_version_number 2016/6
_shelx_space_group_comment
;
The symmetry employed for this shelxl refinement is uniquely defined
by the following loop, which should always be used as a source of
symmetry information in preference to the above space-group names.
They are only intended as comments.
;
_shelx_estimated_absorpt_t_min 0.978
_shelx_estimated_absorpt_t_max 0.982

loop_
_space_group_symop_operation_xyz
'x, y, z'
'-x+1/2, y+1/2, -z+1/2'
'-x, -y, -z'
'x-1/2, -y-1/2, z-1/2'

loop_
_atom_site_label
_atom_site_type_symbol
_atom_site_fract_x
_atom_site_fract_y
_atom_site_fract_z
_atom_site_U_iso_or_equiv
_atom_site_adp_type
_atom_site_occupancy
_atom_site_site_symmetry_order
_atom_site_calc_flag
_atom_site_refinement_flags_posn
_atom_site_refinement_flags_adp
_atom_site_refinement_flags_occupancy
_atom_site_disorder_assembly
_atom_site_disorder_group
Al1 Al 0.46189(3) 0.09803(3) 0.48069(2) 0.01921(10) Uani 1 1 d . . . . .
N1 N 0.34235(8) 0.12288(10) 0.44127(6) 0.0208(3) Uani 1 1 d . . . . .
N2 N 0.51031(8) 0.20470(10) 0.42232(6) 0.0218(3) Uani 1 1 d . . . . .
N3 N 0.45180(8) 0.19181(10) 0.56817(6) 0.0232(3) Uani 1 1 d . . . . .
C5 C 0.25767(10) 0.06030(12) 0.43186(7) 0.0231(3) Uani 1 1 d . . . . .
C1 C 0.34615(10) 0.22856(12) 0.40730(7) 0.0216(3) Uani 1 1 d . . . . .
C2 C 0.43225(10) 0.27020(12) 0.39753(7) 0.0223(3) Uani 1 1 d . . . . .
C10 C 0.20437(10) 0.03212(13) 0.48822(8) 0.0279(3) Uani 1 1 d . . . . .
C17 C 0.59742(10) 0.23275(12) 0.39290(7) 0.0242(3) Uani 1 1 d . . . . .
C3 C 0.25623(11) 0.29275(13) 0.39557(8) 0.0285(3) Uani 1 1 d . . . . .
H3A H 0.235434 0.322424 0.439015 0.043 Uiso 1 1 calc R U . . .
H3B H 0.207745 0.242896 0.375881 0.043 Uiso 1 1 calc R U . . .
H3C H 0.266820 0.354824 0.364152 0.043 Uiso 1 1 calc R U . . .
C22 C 0.61116(11) 0.21064(13) 0.32343(8) 0.0294(3) Uani 1 1 d . . . . .
C6 C 0.22495(11) 0.02795(13) 0.36585(8) 0.0283(3) Uani 1 1 d . . . . .
C29 C 0.41697(11) 0.29624(13) 0.56369(8) 0.0295(3) Uani 1 1 d . . . . .
H29 H 0.398515 0.324395 0.520000 0.035 Uiso 1 1 calc R U . . .
C4 C 0.45140(12) 0.38760(13) 0.37405(8) 0.0318(4) Uani 1 1 d . . . . .
H4A H 0.394052 0.419132 0.352563 0.048 Uiso 1 1 calc R U . . .
H4B H 0.501409 0.386406 0.341045 0.048 Uiso 1 1 calc R U . . .
H4C H 0.471215 0.433733 0.413239 0.048 Uiso 1 1 calc R U . . .
C18 C 0.66639(11) 0.29277(13) 0.43107(8) 0.0292(3) Uani 1 1 d . . . . .
C30 C 0.40681(12) 0.36426(14) 0.61947(8) 0.0322(4) Uani 1 1 d . . . . .
H30 H 0.381091 0.437187 0.613687 0.039 Uiso 1 1 calc R U . . .
C31 C 0.43377(12) 0.32709(14) 0.68374(8) 0.0323(4) Uani 1 1 d . . . . .
C26 C 0.54098(12) 0.14455(14) 0.27971(8) 0.0337(4) Uani 1 1 d . . . . .
H26 H 0.494346 0.110886 0.310615 0.040 Uiso 1 1 calc R U . . .
C23 C 0.65298(11) 0.32029(14) 0.50535(8) 0.0318(4) Uani 1 1 d . . . . .
H23 H 0.583897 0.329820 0.511198 0.038 Uiso 1 1 calc R U . . .
C7 C 0.14054(12) -0.03001(14) 0.35842(9) 0.0363(4) Uani 1 1 d . . . . .
H7 H 0.118193 -0.051252 0.314137 0.044 Uiso 1 1 calc R U . . .
C14 C 0.23408(11) 0.06898(15) 0.55977(8) 0.0347(4) Uani 1 1 d . . . . .
H14 H 0.304405 0.070586 0.562468 0.042 Uiso 1 1 calc R U . . .
C21 C 0.69130(13) 0.25193(15) 0.29365(9) 0.0381(4) Uani 1 1 d . . . . .
H21 H 0.700064 0.238935 0.246607 0.046 Uiso 1 1 calc R U . . .
C19 C 0.74621(12) 0.33008(15) 0.39917(10) 0.0390(4) Uani 1 1 d . . . . .
H19 H 0.793447 0.369374 0.424897 0.047 Uiso 1 1 calc R U . . .
C33 C 0.47704(13) 0.15569(14) 0.63067(8) 0.0355(4) Uani 1 1 d . . . . .
H33 H 0.501294 0.081912 0.635520 0.043 Uiso 1 1 calc R U . . .
C11 C 0.27983(12) 0.04961(14) 0.30251(8) 0.0348(4) Uani 1 1 d . . . . .
H11 H 0.336657 0.094921 0.315893 0.042 Uiso 1 1 calc R U . . .
C20 C 0.75790(13) 0.31098(15) 0.33083(10) 0.0433(4) Uani 1 1 d . . . . .
H20 H 0.812075 0.338728 0.309520 0.052 Uiso 1 1 calc R U . . .
C9 C 0.12084(11) -0.02684(15) 0.47789(9) 0.0379(4) Uani 1 1 d . . . . .
H9 H 0.085099 -0.046610 0.515992 0.045 Uiso 1 1 calc R U . . .
C8 C 0.08880(12) -0.05723(15) 0.41343(10) 0.0413(4) Uani 1 1 d . . . . .
H8 H 0.031192 -0.096801 0.407236 0.050 Uiso 1 1 calc R U . . .
C34 C 0.42408(14) 0.39904(16) 0.74575(9) 0.0447(5) Uani 1 1 d . . . . .
H34A H 0.400615 0.473090 0.731997 0.067 Uiso 1 1 calc R U . . .
H34B H 0.485570 0.406908 0.769421 0.067 Uiso 1 1 calc R U . . .
H34C H 0.379737 0.364067 0.776299 0.067 Uiso 1 1 calc R U . . .
C32 C 0.46960(14) 0.22014(15) 0.68822(9) 0.0423(4) Uani 1 1 d . . . . .
H32 H 0.489294 0.190696 0.731335 0.051 Uiso 1 1 calc R U . . .
C27 C 0.58832(14) 0.04862(16) 0.24241(10) 0.0461(5) Uani 1 1 d . . . . .
H27A H 0.631092 0.079368 0.209180 0.069 Uiso 1 1 calc R U . . .
H27B H 0.540200 0.002814 0.218779 0.069 Uiso 1 1 calc R U . . .
H27C H 0.624001 0.002228 0.275380 0.069 Uiso 1 1 calc R U . . .
C16 C 0.20200(13) -0.00931(17) 0.61557(9) 0.0461(5) Uani 1 1 d . . . . .
H16A H 0.133304 -0.006444 0.617621 0.069 Uiso 1 1 calc R U . . .
H16B H 0.230402 0.014137 0.659467 0.069 Uiso 1 1 calc R U . . .
H16C H 0.221662 -0.085993 0.605502 0.069 Uiso 1 1 calc R U . . .
C25 C 0.68491(15) 0.22549(16) 0.55092(10) 0.0466(5) Uani 1 1 d . . . . .
H25A H 0.654136 0.156042 0.535642 0.070 Uiso 1 1 calc R U . . .
H25B H 0.668126 0.241637 0.597839 0.070 Uiso 1 1 calc R U . . .
H25C H 0.753292 0.217001 0.548972 0.070 Uiso 1 1 calc R U . . .
C15 C 0.19991(16) 0.18692(16) 0.57365(9) 0.0491(5) Uani 1 1 d . . . . .
H15A H 0.222652 0.237769 0.538745 0.074 Uiso 1 1 calc R U . . .
H15B H 0.224040 0.211251 0.618605 0.074 Uiso 1 1 calc R U . . .
H15C H 0.130974 0.187861 0.572575 0.074 Uiso 1 1 calc R U . . .
C24 C 0.70050(15) 0.42876(15) 0.52910(11) 0.0487(5) Uani 1 1 d . . . . .
H24A H 0.683697 0.444814 0.576032 0.073 Uiso 1 1 calc R U . . .
H24B H 0.679390 0.490416 0.499404 0.073 Uiso 1 1 calc R U . . .
H24C H 0.768906 0.420679 0.527115 0.073 Uiso 1 1 calc R U . . .
C12 C 0.31278(15) -0.06051(17) 0.27252(9) 0.0481(5) Uani 1 1 d . . . . .
H12A H 0.348676 -0.102714 0.307452 0.072 Uiso 1 1 calc R U . . .
H12B H 0.352836 -0.045219 0.234064 0.072 Uiso 1 1 calc R U . . .
H12C H 0.258054 -0.104478 0.256742 0.072 Uiso 1 1 calc R U . . .
C28 C 0.48666(15) 0.21767(18) 0.22800(9) 0.0514(5) Uani 1 1 d . . . . .
H28A H 0.450397 0.273977 0.252093 0.077 Uiso 1 1 calc R U . . .
H28B H 0.443727 0.170773 0.200214 0.077 Uiso 1 1 calc R U . . .
H28C H 0.531001 0.255151 0.198525 0.077 Uiso 1 1 calc R U . . .
C13 C 0.22321(16) 0.11415(17) 0.24762(10) 0.0528(5) Uani 1 1 d . . . . .
H13A H 0.169763 0.068553 0.231234 0.079 Uiso 1 1 calc R U . . .
H13B H 0.263585 0.131077 0.209589 0.079 Uiso 1 1 calc R U . . .
H13C H 0.200029 0.184155 0.266883 0.079 Uiso 1 1 calc R U . . .
C40 C 1.00516(18) 0.3932(4) 0.46710(17) 0.0962(11) Uani 1 1 d . . . . .
C42 C 0.9676(2) 0.5081(4) 0.56328(16) 0.0997(11) Uani 1 1 d . . . . .
H42 H 0.944452 0.511133 0.607993 0.120 Uiso 1 1 calc R U . . .
C41 C 0.9726(2) 0.4039(4) 0.5309(2) 0.1056(12) Uani 1 1 d . . . . .
H41 H 0.952602 0.338884 0.554155 0.127 Uiso 1 1 calc R U . . .
C39 C 1.0056(3) 0.2796(5) 0.4268(4) 0.093(2) Uani 0.5 1 d . . P . .
H39A H 1.049454 0.227313 0.449717 0.140 Uiso 0.5 1 calc R U P . .
H39B H 1.025537 0.293194 0.380315 0.140 Uiso 0.5 1 calc R U P . .
H39C H 0.942219 0.247411 0.425289 0.140 Uiso 0.5 1 calc R U P . .

loop_
_atom_site_aniso_label
_atom_site_aniso_U_11
_atom_site_aniso_U_22
_atom_site_aniso_U_33
_atom_site_aniso_U_23
_atom_site_aniso_U_13
_atom_site_aniso_U_12
Al1 0.0222(2) 0.0178(2) 0.0177(2) 0.00074(16) 0.00092(16) -0.00040(17)
N1 0.0220(6) 0.0196(6) 0.0207(6) 0.0016(5) 0.0000(5) -0.0013(5)
N2 0.0222(6) 0.0210(6) 0.0223(6) 0.0029(5) 0.0028(5) -0.0004(5)
N3 0.0263(6) 0.0224(6) 0.0210(6) -0.0011(5) 0.0016(5) -0.0018(5)
C5 0.0215(7) 0.0197(7) 0.0279(8) 0.0005(6) -0.0021(6) 0.0009(6)
C1 0.0280(8) 0.0193(7) 0.0174(7) -0.0003(5) -0.0014(6) 0.0015(6)
C2 0.0290(8) 0.0196(7) 0.0183(7) 0.0012(6) 0.0018(6) 0.0020(6)
C10 0.0230(7) 0.0286(8) 0.0321(8) 0.0018(7) 0.0010(6) 0.0001(6)
C17 0.0265(8) 0.0194(7) 0.0270(8) 0.0045(6) 0.0062(6) 0.0006(6)
C3 0.0299(8) 0.0244(8) 0.0308(8) 0.0015(6) -0.0032(6) 0.0023(6)
C22 0.0341(8) 0.0270(8) 0.0275(8) 0.0059(6) 0.0068(7) 0.0034(7)
C6 0.0288(8) 0.0246(8) 0.0311(8) -0.0025(6) -0.0036(6) -0.0002(6)
C29 0.0357(9) 0.0272(8) 0.0256(8) -0.0015(6) 0.0011(7) 0.0019(7)
C4 0.0362(9) 0.0236(8) 0.0360(9) 0.0067(7) 0.0051(7) 0.0018(7)
C18 0.0280(8) 0.0240(8) 0.0360(9) -0.0001(7) 0.0067(7) -0.0011(6)
C30 0.0377(9) 0.0263(8) 0.0329(9) -0.0053(7) 0.0062(7) -0.0006(7)
C31 0.0360(9) 0.0326(9) 0.0288(9) -0.0079(7) 0.0098(7) -0.0091(7)
C26 0.0387(9) 0.0391(9) 0.0233(8) 0.0008(7) 0.0037(7) 0.0031(8)
C23 0.0269(8) 0.0325(9) 0.0362(9) -0.0059(7) 0.0023(7) -0.0033(7)
C7 0.0334(9) 0.0350(9) 0.0397(10) -0.0064(8) -0.0101(7) -0.0048(7)
C14 0.0260(8) 0.0504(10) 0.0280(8) 0.0034(8) 0.0050(6) -0.0072(7)
C21 0.0445(10) 0.0384(10) 0.0325(9) 0.0082(8) 0.0151(8) 0.0025(8)
C19 0.0315(9) 0.0347(9) 0.0515(11) -0.0020(8) 0.0102(8) -0.0076(7)
C33 0.0529(11) 0.0300(9) 0.0234(8) -0.0007(7) -0.0016(7) 0.0069(8)
C11 0.0415(10) 0.0386(9) 0.0239(8) -0.0054(7) -0.0031(7) -0.0089(8)
C20 0.0386(10) 0.0397(10) 0.0532(12) 0.0080(9) 0.0219(9) -0.0057(8)
C9 0.0265(8) 0.0424(10) 0.0450(10) 0.0023(8) 0.0056(7) -0.0061(7)
C8 0.0258(8) 0.0420(10) 0.0556(12) -0.0040(9) -0.0037(8) -0.0100(7)
C34 0.0597(12) 0.0432(10) 0.0321(9) -0.0139(8) 0.0142(8) -0.0100(9)
C32 0.0633(12) 0.0419(10) 0.0216(8) -0.0020(7) -0.0009(8) 0.0042(9)
C27 0.0531(12) 0.0468(11) 0.0386(10) -0.0086(8) 0.0025(9) 0.0058(9)
C16 0.0409(10) 0.0597(12) 0.0379(10) 0.0153(9) 0.0049(8) 0.0005(9)
C25 0.0576(12) 0.0390(10) 0.0433(11) -0.0012(8) 0.0032(9) 0.0039(9)
C15 0.0681(14) 0.0476(11) 0.0321(10) -0.0049(8) 0.0093(9) -0.0132(10)
C24 0.0573(12) 0.0344(10) 0.0544(12) -0.0093(9) 0.0012(10) -0.0058(9)
C12 0.0574(12) 0.0539(12) 0.0332(10) -0.0081(9) 0.0027(9) 0.0077(10)
C28 0.0620(13) 0.0579(13) 0.0337(10) 0.0036(9) -0.0069(9) 0.0134(10)
C13 0.0771(15) 0.0451(11) 0.0357(10) 0.0043(9) -0.0052(10) -0.0021(10)
C40 0.0416(14) 0.168(4) 0.079(2) 0.030(2) -0.0068(13) -0.0006(18)
C42 0.0699(19) 0.167(4) 0.0623(18) 0.026(2) -0.0013(14) 0.015(2)
C41 0.0652(19) 0.149(4) 0.102(3) 0.049(3) -0.0005(18) 0.003(2)
C39 0.036(3) 0.094(4) 0.148(6) 0.012(4) -0.010(3) 0.000(3)

loop_
_atom_type_symbol
_atom_type_description
_atom_type_scat_dispersion_real
_atom_type_scat_dispersion_imag
_atom_type_scat_source
C C 0.0033 0.0016 'International Tables Vol C Tables 4.2.6.8 and 6.1.1.4'
H H 0.0000 0.0000 'International Tables Vol C Tables 4.2.6.8 and 6.1.1.4'
Al Al 0.0645 0.0514 'International Tables Vol C Tables 4.2.6.8 and 6.1.1.4'
N N 0.0061 0.0033 'International Tables Vol C Tables 4.2.6.8 and 6.1.1.4'

loop_
_geom_angle_atom_site_label_1
_geom_angle_atom_site_label_2
_geom_angle_atom_site_label_3
_geom_angle
_geom_angle_site_symmetry_1
_geom_angle_site_symmetry_3
_geom_angle_publ_flag
N2 Al1 N1 89.28(5) . . ?
N2 Al1 N3 100.39(5) . . ?
N1 Al1 N3 99.76(5) . . ?
N2 Al1 Al1 128.13(5) . 3_656 ?
N1 Al1 Al1 127.57(4) . 3_656 ?
N3 Al1 Al1 106.18(4) . 3_656 ?
C5 N1 C1 116.68(11) . . ?
C5 N1 Al1 136.38(10) . . ?
C1 N1 Al1 106.55(9) . . ?
C17 N2 C2 114.13(11) . . ?
C17 N2 Al1 139.15(10) . . ?
C2 N2 Al1 106.51(9) . . ?
C33 N3 C29 116.44(13) . . ?
C33 N3 Al1 124.44(11) . . ?
C29 N3 Al1 119.11(10) . . ?
C10 C5 C6 119.19(13) . . ?
C10 C5 N1 120.10(13) . . ?
C6 C5 N1 120.70(13) . . ?
C2 C1 N1 116.37(12) . . ?
C2 C1 C3 124.42(13) . . ?
N1 C1 C3 118.42(13) . . ?
C1 C2 N2 116.74(12) . . ?
C1 C2 C4 124.45(13) . . ?
N2 C2 C4 117.89(13) . . ?
C9 C10 C5 119.28(15) . . ?
C9 C10 C14 119.33(14) . . ?
C5 C10 C14 121.34(13) . . ?
C18 C17 C22 119.47(14) . . ?
C18 C17 N2 120.14(13) . . ?
C22 C17 N2 120.09(13) . . ?
C1 C3 H3A 109.5 . . ?
C1 C3 H3B 109.5 . . ?
H3A C3 H3B 109.5 . . ?
C1 C3 H3C 109.5 . . ?
H3A C3 H3C 109.5 . . ?
H3B C3 H3C 109.5 . . ?
C21 C22 C17 119.04(15) . . ?
C21 C22 C26 118.65(15) . . ?
C17 C22 C26 122.31(14) . . ?
C7 C6 C5 119.10(15) . . ?
C7 C6 C11 117.91(14) . . ?
C5 C6 C11 122.95(14) . . ?
N3 C29 C30 123.03(15) . . ?
N3 C29 H29 118.5 . . ?
C30 C29 H29 118.5 . . ?
C2 C4 H4A 109.5 . . ?
C2 C4 H4B 109.5 . . ?
H4A C4 H4B 109.5 . . ?
C2 C4 H4C 109.5 . . ?
H4A C4 H4C 109.5 . . ?
H4B C4 H4C 109.5 . . ?
C19 C18 C17 119.17(15) . . ?
C19 C18 C23 119.89(15) . . ?
C17 C18 C23 120.90(13) . . ?
C29 C30 C31 120.34(15) . . ?
C29 C30 H30 119.8 . . ?
C31 C30 H30 119.8 . . ?
C32 C31 C30 116.55(15) . . ?
C32 C31 C34 121.59(16) . . ?
C30 C31 C34 121.86(16) . . ?
C22 C26 C28 112.70(15) . . ?
C22 C26 C27 111.70(14) . . ?
C28 C26 C27 109.29(14) . . ?
C22 C26 H26 107.6 . . ?
C28 C26 H26 107.6 . . ?
C27 C26 H26 107.6 . . ?
C25 C23 C18 111.37(14) . . ?
C25 C23 C24 109.66(15) . . ?
C18 C23 C24 114.13(14) . . ?
C25 C23 H23 107.1 . . ?
C18 C23 H23 107.1 . . ?
C24 C23 H23 107.1 . . ?
C8 C7 C6 121.53(16) . . ?
C8 C7 H7 119.2 . . ?
C6 C7 H7 119.2 . . ?
C10 C14 C15 110.82(14) . . ?
C10 C14 C16 114.06(15) . . ?
C15 C14 C16 109.51(15) . . ?
C10 C14 H14 107.4 . . ?
C15 C14 H14 107.4 . . ?
C16 C14 H14 107.4 . . ?
C20 C21 C22 121.30(16) . . ?
C20 C21 H21 119.4 . . ?
C22 C21 H21 119.4 . . ?
C20 C19 C18 121.05(17) . . ?
C20 C19 H19 119.5 . . ?
C18 C19 H19 119.5 . . ?
N3 C33 C32 123.23(16) . . ?
N3 C33 H33 118.4 . . ?
C32 C33 H33 118.4 . . ?
C6 C11 C12 110.21(14) . . ?
C6 C11 C13 113.04(15) . . ?
C12 C11 C13 108.90(14) . . ?
C6 C11 H11 108.2 . . ?
C12 C11 H11 108.2 . . ?
C13 C11 H11 108.2 . . ?
C21 C20 C19 119.93(16) . . ?
C21 C20 H20 120.0 . . ?
C19 C20 H20 120.0 . . ?
C8 C9 C10 121.31(16) . . ?
C8 C9 H9 119.3 . . ?
C10 C9 H9 119.3 . . ?
C7 C8 C9 119.58(15) . . ?
C7 C8 H8 120.2 . . ?
C9 C8 H8 120.2 . . ?
C31 C34 H34A 109.5 . . ?
C31 C34 H34B 109.5 . . ?
H34A C34 H34B 109.5 . . ?
C31 C34 H34C 109.5 . . ?
H34A C34 H34C 109.5 . . ?
H34B C34 H34C 109.5 . . ?
C33 C32 C31 120.40(16) . . ?
C33 C32 H32 119.8 . . ?
C31 C32 H32 119.8 . . ?
C26 C27 H27A 109.5 . . ?
C26 C27 H27B 109.5 . . ?
H27A C27 H27B 109.5 . . ?
C26 C27 H27C 109.5 . . ?
H27A C27 H27C 109.5 . . ?
H27B C27 H27C 109.5 . . ?
C14 C16 H16A 109.5 . . ?
C14 C16 H16B 109.5 . . ?
H16A C16 H16B 109.5 . . ?
C14 C16 H16C 109.5 . . ?
H16A C16 H16C 109.5 . . ?
H16B C16 H16C 109.5 . . ?
C23 C25 H25A 109.5 . . ?
C23 C25 H25B 109.5 . . ?
H25A C25 H25B 109.5 . . ?
C23 C25 H25C 109.5 . . ?
H25A C25 H25C 109.5 . . ?
H25B C25 H25C 109.5 . . ?
C14 C15 H15A 109.5 . . ?
C14 C15 H15B 109.5 . . ?
H15A C15 H15B 109.5 . . ?
C14 C15 H15C 109.5 . . ?
H15A C15 H15C 109.5 . . ?
H15B C15 H15C 109.5 . . ?
C23 C24 H24A 109.5 . . ?
C23 C24 H24B 109.5 . . ?
H24A C24 H24B 109.5 . . ?
C23 C24 H24C 109.5 . . ?
H24A C24 H24C 109.5 . . ?
H24B C24 H24C 109.5 . . ?
C11 C12 H12A 109.5 . . ?
C11 C12 H12B 109.5 . . ?
H12A C12 H12B 109.5 . . ?
C11 C12 H12C 109.5 . . ?
H12A C12 H12C 109.5 . . ?
H12B C12 H12C 109.5 . . ?
C26 C28 H28A 109.5 . . ?
C26 C28 H28B 109.5 . . ?
H28A C28 H28B 109.5 . . ?
C26 C28 H28C 109.5 . . ?
H28A C28 H28C 109.5 . . ?
H28B C28 H28C 109.5 . . ?
C11 C13 H13A 109.5 . . ?
C11 C13 H13B 109.5 . . ?
H13A C13 H13B 109.5 . . ?
C11 C13 H13C 109.5 . . ?
H13A C13 H13C 109.5 . . ?
H13B C13 H13C 109.5 . . ?
C41 C40 C42 115.4(4) . 3_766 ?
C41 C40 C39 123.7(4) . . ?
C42 C40 C39 120.8(4) 3_766 . ?
C40 C42 C41 122.8(3) 3_766 . ?
C40 C42 H42 118.6 3_766 . ?
C41 C42 H42 118.6 . . ?
C40 C41 C42 121.9(4) . . ?
C40 C41 H41 119.1 . . ?
C42 C41 H41 119.1 . . ?
C40 C39 H39A 109.5 . . ?
C40 C39 H39B 109.5 . . ?
H39A C39 H39B 109.5 . . ?
C40 C39 H39C 109.5 . . ?
H39A C39 H39C 109.5 . . ?
H39B C39 H39C 109.5 . . ?

loop_
_geom_bond_atom_site_label_1
_geom_bond_atom_site_label_2
_geom_bond_distance
_geom_bond_site_symmetry_2
_geom_bond_publ_flag
Al1 N2 1.8631(12) . ?
Al1 N1 1.8663(13) . ?
Al1 N3 2.0612(13) . ?
Al1 Al1 2.6789(9) 3_656 ?
N1 C5 1.4239(18) . ?
N1 C1 1.4300(18) . ?
N2 C17 1.4262(18) . ?
N2 C2 1.4293(18) . ?
N3 C33 1.338(2) . ?
N3 C29 1.344(2) . ?
C5 C10 1.406(2) . ?
C5 C6 1.416(2) . ?
C1 C2 1.342(2) . ?
C1 C3 1.502(2) . ?
C2 C4 1.504(2) . ?
C10 C9 1.390(2) . ?
C10 C14 1.518(2) . ?
C17 C18 1.409(2) . ?
C17 C22 1.411(2) . ?
C3 H3A 0.9800 . ?
C3 H3B 0.9800 . ?
C3 H3C 0.9800 . ?
C22 C21 1.391(2) . ?
C22 C26 1.515(2) . ?
C6 C7 1.389(2) . ?
C6 C11 1.515(2) . ?
C29 C30 1.376(2) . ?
C29 H29 0.9500 . ?
C4 H4A 0.9800 . ?
C4 H4B 0.9800 . ?
C4 H4C 0.9800 . ?
C18 C19 1.390(2) . ?
C18 C23 1.515(2) . ?
C30 C31 1.380(2) . ?
C30 H30 0.9500 . ?
C31 C32 1.377(2) . ?
C31 C34 1.502(2) . ?
C26 C28 1.528(2) . ?
C26 C27 1.530(2) . ?
C26 H26 1.0000 . ?
C23 C25 1.504(2) . ?
C23 C24 1.527(2) . ?
C23 H23 1.0000 . ?
C7 C8 1.369(3) . ?
C7 H7 0.9500 . ?
C14 C15 1.518(3) . ?
C14 C16 1.524(2) . ?
C14 H14 1.0000 . ?
C21 C20 1.371(3) . ?
C21 H21 0.9500 . ?
C19 C20 1.378(3) . ?
C19 H19 0.9500 . ?
C33 C32 1.375(2) . ?
C33 H33 0.9500 . ?
C11 C12 1.522(2) . ?
C11 C13 1.531(2) . ?
C11 H11 1.0000 . ?
C20 H20 0.9500 . ?
C9 C8 1.379(3) . ?
C9 H9 0.9500 . ?
C8 H8 0.9500 . ?
C34 H34A 0.9800 . ?
C34 H34B 0.9800 . ?
C34 H34C 0.9800 . ?
C32 H32 0.9500 . ?
C27 H27A 0.9800 . ?
C27 H27B 0.9800 . ?
C27 H27C 0.9800 . ?
C16 H16A 0.9800 . ?
C16 H16B 0.9800 . ?
C16 H16C 0.9800 . ?
C25 H25A 0.9800 . ?
C25 H25B 0.9800 . ?
C25 H25C 0.9800 . ?
C15 H15A 0.9800 . ?
C15 H15B 0.9800 . ?
C15 H15C 0.9800 . ?
C24 H24A 0.9800 . ?
C24 H24B 0.9800 . ?
C24 H24C 0.9800 . ?
C12 H12A 0.9800 . ?
C12 H12B 0.9800 . ?
C12 H12C 0.9800 . ?
C28 H28A 0.9800 . ?
C28 H28B 0.9800 . ?
C28 H28C 0.9800 . ?
C13 H13A 0.9800 . ?
C13 H13B 0.9800 . ?
C13 H13C 0.9800 . ?
C40 C41 1.358(4) . ?
C40 C42 1.383(5) 3_766 ?
C40 C39 1.571(7) . ?
C42 C41 1.402(5) . ?
C42 H42 0.9500 . ?
C41 H41 0.9500 . ?
C39 H39A 0.9800 . ?
C39 H39B 0.9800 . ?
C39 H39C 0.9800 . ?
